data_7028824
loop_
_publ_author_name
'Dey, Soumyajit'
'Rath, Sankar Prasad'

_publ_section_title
;
 Syn-anti conformational switching in an ethane-bridged Co(II)bisporphyrin
 induced by external stimuli: effects of inter-macrocyclic interactions,
 axial ligation and chemical and electrochemical oxidations.
;
_journal_issue 5
_journal_name_full 'Dalton transactions (Cambridge, England : 2003)'
_journal_page_first 2301
_journal_page_last 2314
_journal_paper_doi 10.1039/c3dt52784k
_journal_volume 43
_journal_year 2014
_chemical_formula_sum 'C96 H104 Cl6 Co2 N8'
_chemical_formula_weight 1700.43
_chemical_name_systematic
; 
 ? 
;
_space_group_IT_number 2
_symmetry_cell_setting triclinic
_symmetry_space_group_name_Hall '-P 1'
_symmetry_space_group_name_H-M 'P -1'
_atom_sites_solution_hydrogens geom
_atom_sites_solution_primary direct
_atom_sites_solution_secondary difmap
_audit_creation_method SHELXL-97
_cell_angle_alpha 90.352(5)
_cell_angle_beta 90.037(5)
_cell_angle_gamma 112.077(5)
_cell_formula_units_Z 2
_cell_length_a 13.595(5)
_cell_length_b 15.962(5)
_cell_length_c 20.831(5)
_cell_measurement_reflns_used 999
_cell_measurement_temperature 100(2)
_cell_measurement_theta_max 27.5
_cell_measurement_theta_min 2.8
_cell_volume 4189(2)
_computing_cell_refinement 'Bruker SAINT'
_computing_data_collection 'Bruker APEX'
_computing_data_reduction 'Bruker SAINT'
_computing_molecular_graphics 'SHELXL 5.1, XP (Sheldrick, 1994)'
_computing_publication_material SHELXS-97
_computing_structure_refinement 'SHELXL-97 (Sheldrick, 2008)'
_computing_structure_solution 'SHELXS-97 (Sheldrick, 2008)'
_diffrn_ambient_temperature 100(2)
_diffrn_measured_fraction_theta_full 0.978
_diffrn_measured_fraction_theta_max 0.970
_diffrn_measurement_device_type 'Bruker SMART APEX'
_diffrn_measurement_method \w
_diffrn_radiation_monochromator graphite
_diffrn_radiation_source 'fine-focus sealed tube'
_diffrn_radiation_type MoK\a
_diffrn_radiation_wavelength 0.71069
_diffrn_reflns_av_R_equivalents 0.0585
_diffrn_reflns_av_unetI/netI 0.1598
_diffrn_reflns_limit_h_max 15
_diffrn_reflns_limit_h_min -16
_diffrn_reflns_limit_k_max 19
_diffrn_reflns_limit_k_min -13
_diffrn_reflns_limit_l_max 25
_diffrn_reflns_limit_l_min -24
_diffrn_reflns_number 22683
_diffrn_reflns_theta_full 25.00
_diffrn_reflns_theta_max 26.00
_diffrn_reflns_theta_min 1.94
_diffrn_standards_number 0
_exptl_absorpt_coefficient_mu 0.640
_exptl_absorpt_correction_T_max 0.9271
_exptl_absorpt_correction_T_min 0.8826
_exptl_absorpt_correction_type multi-scan
_exptl_absorpt_process_details 'SADABS 2.05 (Sheldrick, 2002)'
_exptl_crystal_colour 'red block'
_exptl_crystal_density_diffrn 1.348
_exptl_crystal_density_method 'not measured'
_exptl_crystal_description Block
_exptl_crystal_F_000 1784
_exptl_crystal_size_max 0.20
_exptl_crystal_size_mid 0.15
_exptl_crystal_size_min 0.12
_refine_diff_density_max 0.942
_refine_diff_density_min -0.896
_refine_diff_density_rms 0.113
_refine_ls_extinction_method none
_refine_ls_goodness_of_fit_ref 0.988
_refine_ls_hydrogen_treatment constr
_refine_ls_matrix_type full
_refine_ls_number_parameters 1026
_refine_ls_number_reflns 15993
_refine_ls_number_restraints 0
_refine_ls_restrained_S_all 0.988
_refine_ls_R_factor_all 0.1492
_refine_ls_R_factor_gt 0.0842
_refine_ls_shift/su_max 0.000
_refine_ls_shift/su_mean 0.000
_refine_ls_structure_factor_coef Fsqd
_refine_ls_weighting_details 'calc w=1/[\s^2^(Fo^2^)+(0.1139P)^2^+0.0000P] where P=(Fo^2^+2Fc^2^)/3'
_refine_ls_weighting_scheme calc
_refine_ls_wR_factor_gt 0.1974
_refine_ls_wR_factor_ref 0.2388
_reflns_number_gt 8934
_reflns_number_total 15993
_reflns_threshold_expression >2sigma(I)
_cod_data_source_file c3dt52784k.txt
_cod_data_source_block 6aprc
_cod_depositor_comments
;
The following automatic conversions were performed:

'_symmetry_cell_setting' value 'Triclinic' changed to 'triclinic'
according to
/usr/data/users/saulius/automatic-downloads/current/RSC/lib/dictionaries/cif_core.dic
dictionary named 'cif_core.dic' version 2.4.2 from 2011-04-26.

Automatic conversion script
Id: cif_fix_values 2281 2013-09-26 08:29:07Z andrius 
;
_cod_database_code 7028824

loop_
_symmetry_equiv_pos_as_xyz
'x, y, z'
'-x, -y, -z'

loop_
_atom_site_label
_atom_site_type_symbol
_atom_site_fract_x
_atom_site_fract_y
_atom_site_fract_z
_atom_site_U_iso_or_equiv
_atom_site_adp_type
_atom_site_occupancy
_atom_site_symmetry_multiplicity
_atom_site_calc_flag
_atom_site_refinement_flags
Co1 Co -0.13719(8) 0.15687(7) 0.91009(5) 0.0267(3) Uani 1 1 d .
N1 N -0.2378(5) 0.1973(4) 0.9560(3) 0.0279(16) Uani 1 1 d .
N2 N -0.0177(5) 0.2496(5) 0.9538(3) 0.0330(17) Uani 1 1 d .
N3 N -0.0378(5) 0.1199(4) 0.8609(3) 0.0280(16) Uani 1 1 d .
N4 N -0.2575(5) 0.0633(4) 0.8663(3) 0.0295(16) Uani 1 1 d .
C1 C -0.3461(6) 0.1520(5) 0.9622(4) 0.0273(19) Uani 1 1 d .
C2 C -0.3875(6) 0.2091(6) 0.9988(4) 0.034(2) Uani 1 1 d .
C3 C -0.3044(6) 0.2870(5) 1.0145(4) 0.031(2) Uani 1 1 d .
C4 C -0.2119(6) 0.2778(5) 0.9898(4) 0.0296(19) Uani 1 1 d .
C5 C -0.1069(6) 0.3348(6) 1.0057(4) 0.033(2) Uani 1 1 d .
H5 H -0.0978 0.3891 1.0282 0.040 Uiso 1 1 calc R
C6 C -0.0209(6) 0.3196(5) 0.9923(4) 0.0278(19) Uani 1 1 d .
C7 C 0.0850(6) 0.3735(5) 1.0173(4) 0.0279(19) Uani 1 1 d .
C8 C 0.1513(6) 0.3319(6) 0.9946(4) 0.034(2) Uani 1 1 d .
C9 C 0.0882(6) 0.2581(5) 0.9544(4) 0.0273(18) Uani 1 1 d .
C10 C 0.1273(6) 0.2042(5) 0.9182(4) 0.0296(19) Uani 1 1 d .
H10 H 0.1988 0.2103 0.9251 0.036 Uiso 1 1 calc R
C11 C 0.0681(6) 0.1419(5) 0.8724(4) 0.0282(19) Uani 1 1 d .
C12 C 0.1129(6) 0.0987(5) 0.8256(4) 0.0286(19) Uani 1 1 d .
C13 C 0.0347(6) 0.0501(6) 0.7851(4) 0.0299(19) Uani 1 1 d .
C14 C -0.0623(7) 0.0612(6) 0.8080(4) 0.036(2) Uani 1 1 d .
C15 C -0.1610(6) 0.0156(6) 0.7845(4) 0.034(2) Uani 1 1 d .
H15 H -0.1670 -0.0166 0.7453 0.041 Uiso 1 1 calc R
C16 C -0.2531(6) 0.0126(5) 0.8133(4) 0.0277(18) Uani 1 1 d .
C17 C -0.3554(6) -0.0525(6) 0.7967(4) 0.035(2) Uani 1 1 d .
C18 C -0.4252(5) -0.0434(5) 0.8409(4) 0.0284(19) Uani 1 1 d .
C19 C -0.3666(5) 0.0304(5) 0.8846(4) 0.0231(17) Uani 1 1 d .
C20 C -0.4027(6) 0.0671(5) 0.9345(4) 0.0260(18) Uani 1 1 d .
C21 C -0.5034(6) 0.1966(6) 1.0115(4) 0.037(2) Uani 1 1 d .
H21A H -0.5058 0.2402 1.0449 0.044 Uiso 1 1 calc R
H21B H -0.5427 0.1348 1.0277 0.044 Uiso 1 1 calc R
C22 C -0.5573(7) 0.2114(6) 0.9501(5) 0.046(2) Uani 1 1 d .
H22A H -0.6321 0.1996 0.9589 0.070 Uiso 1 1 calc R
H22B H -0.5523 0.1700 0.9164 0.070 Uiso 1 1 calc R
H22C H -0.5217 0.2739 0.9358 0.070 Uiso 1 1 calc R
C23 C -0.3068(7) 0.3677(6) 1.0513(5) 0.046(3) Uani 1 1 d .
H23A H -0.3725 0.3775 1.0404 0.055 Uiso 1 1 calc R
H23B H -0.2456 0.4222 1.0384 0.055 Uiso 1 1 calc R
C24 C -0.3027(9) 0.3550(7) 1.1234(5) 0.065(3) Uani 1 1 d .
H24A H -0.3009 0.4098 1.1457 0.097 Uiso 1 1 calc R
H24B H -0.2387 0.3435 1.1343 0.097 Uiso 1 1 calc R
H24C H -0.3657 0.3036 1.1368 0.097 Uiso 1 1 calc R
C25 C 0.1085(7) 0.4516(6) 1.0636(5) 0.040(2) Uani 1 1 d .
H25A H 0.1849 0.4901 1.0610 0.048 Uiso 1 1 calc R
H25B H 0.0678 0.4886 1.0503 0.048 Uiso 1 1 calc R
C26 C 0.0818(8) 0.4235(7) 1.1319(5) 0.057(3) Uani 1 1 d .
H26A H 0.1008 0.4774 1.1594 0.086 Uiso 1 1 calc R
H26B H 0.1216 0.3867 1.1456 0.086 Uiso 1 1 calc R
H26C H 0.0055 0.3881 1.1355 0.086 Uiso 1 1 calc R
C27 C 0.2676(6) 0.3602(6) 1.0055(5) 0.042(2) Uani 1 1 d .
H27A H 0.2831 0.3060 1.0160 0.050 Uiso 1 1 calc R
H27B H 0.2879 0.4012 1.0433 0.050 Uiso 1 1 calc R
C28 C 0.3362(7) 0.4077(6) 0.9490(5) 0.052(3) Uani 1 1 d .
H28A H 0.4110 0.4211 0.9592 0.078 Uiso 1 1 calc R
H28B H 0.3261 0.4642 0.9403 0.078 Uiso 1 1 calc R
H28C H 0.3158 0.3684 0.9109 0.078 Uiso 1 1 calc R
C29 C 0.2273(6) 0.1085(6) 0.8230(4) 0.033(2) Uani 1 1 d .
H29A H 0.2535 0.1085 0.8674 0.040 Uiso 1 1 calc R
H29B H 0.2318 0.0554 0.8003 0.040 Uiso 1 1 calc R
C30 C 0.2985(6) 0.1931(6) 0.7900(5) 0.044(2) Uani 1 1 d .
H30A H 0.3717 0.1958 0.7906 0.067 Uiso 1 1 calc R
H30B H 0.2951 0.2461 0.8124 0.067 Uiso 1 1 calc R
H30C H 0.2750 0.1926 0.7454 0.067 Uiso 1 1 calc R
C31 C 0.0362(7) -0.0072(7) 0.7280(5) 0.053(3) Uani 1 1 d .
H31A H -0.0281 -0.0634 0.7284 0.064 Uiso 1 1 calc R
H31B H 0.0989 -0.0244 0.7309 0.064 Uiso 1 1 calc R
C32 C 0.0403(9) 0.0421(9) 0.6650(6) 0.081(4) Uani 1 1 d .
H32A H 0.0459 0.0042 0.6291 0.121 Uiso 1 1 calc R
H32B H 0.1022 0.0991 0.6652 0.121 Uiso 1 1 calc R
H32C H -0.0245 0.0547 0.6602 0.121 Uiso 1 1 calc R
C33 C -0.3803(7) -0.1171(7) 0.7387(4) 0.044(2) Uani 1 1 d .
H33A H -0.3248 -0.1431 0.7352 0.052 Uiso 1 1 calc R
H33B H -0.4491 -0.1676 0.7458 0.052 Uiso 1 1 calc R
C34 C -0.3857(7) -0.0710(7) 0.6761(5) 0.054(3) Uani 1 1 d .
H34A H -0.4193 -0.1169 0.6430 0.080 Uiso 1 1 calc R
H34B H -0.3138 -0.0332 0.6625 0.080 Uiso 1 1 calc R
H34C H -0.4275 -0.0332 0.6823 0.080 Uiso 1 1 calc R
C35 C -0.5448(6) -0.0931(6) 0.8340(4) 0.039(2) Uani 1 1 d .
H35A H -0.5594 -0.1415 0.8013 0.046 Uiso 1 1 calc R
H35B H -0.5743 -0.1218 0.8754 0.046 Uiso 1 1 calc R
C36 C -0.5998(6) -0.0297(6) 0.8145(4) 0.036(2) Uani 1 1 d .
H36A H -0.6760 -0.0645 0.8089 0.054 Uiso 1 1 calc R
H36B H -0.5699 -0.0003 0.7740 0.054 Uiso 1 1 calc R
H36C H -0.5891 0.0163 0.8480 0.054 Uiso 1 1 calc R
C37 C -0.5092(6) 0.0107(6) 0.9653(4) 0.032(2) Uani 1 1 d .
H37A H -0.5569 0.0448 0.9645 0.038 Uiso 1 1 calc R
H37B H -0.5436 -0.0462 0.9408 0.038 Uiso 1 1 calc R
Co2 Co 0.36387(8) 0.67130(7) 0.58409(5) 0.0248(3) Uani 1 1 d .
N1A N 0.2442(5) 0.5839(4) 0.6309(3) 0.0258(15) Uani 1 1 d .
N2A N 0.4644(5) 0.6378(4) 0.6348(3) 0.0262(15) Uani 1 1 d .
N3A N 0.4834(5) 0.7594(4) 0.5389(3) 0.0284(16) Uani 1 1 d .
N4A N 0.2627(4) 0.7076(4) 0.5362(3) 0.0246(15) Uani 1 1 d .
C1A C 0.1395(6) 0.5507(5) 0.6139(4) 0.0288(19) Uani 1 1 d .
C2A C 0.0783(6) 0.4874(5) 0.6638(4) 0.0269(18) Uani 1 1 d .
C3A C 0.1482(6) 0.4859(5) 0.7099(4) 0.0296(19) Uani 1 1 d .
C4A C 0.2520(6) 0.5424(5) 0.6865(4) 0.0270(18) Uani 1 1 d .
C5A C 0.3462(6) 0.5461(5) 0.7152(4) 0.0290(19) Uani 1 1 d .
H5A H 0.3419 0.5188 0.7561 0.035 Uiso 1 1 calc R
C6A C 0.4450(6) 0.5868(6) 0.6881(4) 0.0300(19) Uani 1 1 d .
C7A C 0.5396(6) 0.5746(6) 0.7111(4) 0.033(2) Uani 1 1 d .
C8A C 0.6145(6) 0.6183(5) 0.6694(4) 0.031(2) Uani 1 1 d .
C9A C 0.5712(6) 0.6590(5) 0.6221(4) 0.0289(19) Uani 1 1 d .
C10A C 0.6247(6) 0.7142(5) 0.5733(4) 0.0278(19) Uani 1 1 d .
H10A H 0.6944 0.7171 0.5644 0.033 Uiso 1 1 calc R
C11A C 0.5863(6) 0.7656(5) 0.5363(4) 0.0272(18) Uani 1 1 d .
C12A C 0.6471(6) 0.8374(6) 0.4945(4) 0.034(2) Uani 1 1 d .
C13A C 0.5832(6) 0.8781(5) 0.4726(4) 0.031(2) Uani 1 1 d .
C14A C 0.4813(6) 0.8275(5) 0.4994(4) 0.0291(19) Uani 1 1 d .
C15A C 0.3868(6) 0.8397(5) 0.4837(4) 0.0301(19) Uani 1 1 d .
H15A H 0.3932 0.8934 0.4617 0.036 Uiso 1 1 calc R
C16A C 0.2879(6) 0.7810(5) 0.4975(4) 0.0269(19) Uani 1 1 d .
C17A C 0.1902(6) 0.7851(6) 0.4693(4) 0.032(2) Uani 1 1 d .
C18A C 0.1091(6) 0.7106(5) 0.4879(4) 0.0290(19) Uani 1 1 d .
C19A C 0.1532(6) 0.6589(5) 0.5302(4) 0.0232(17) Uani 1 1 d .
C20A C 0.0965(5) 0.5791(5) 0.5615(4) 0.0245(18) Uani 1 1 d .
C21A C -0.0404(5) 0.4414(6) 0.6724(5) 0.040(2) Uani 1 1 d .
H21C H -0.0551 0.3989 0.7088 0.048 Uiso 1 1 calc R
H21D H -0.0719 0.4059 0.6332 0.048 Uiso 1 1 calc R
C22A C -0.0923(7) 0.5099(6) 0.6851(5) 0.044(2) Uani 1 1 d .
H22D H -0.1675 0.4778 0.6952 0.067 Uiso 1 1 calc R
H22E H -0.0859 0.5470 0.6468 0.067 Uiso 1 1 calc R
H22F H -0.0567 0.5490 0.7213 0.067 Uiso 1 1 calc R
C23A C 0.1254(6) 0.4347(6) 0.7720(5) 0.041(2) Uani 1 1 d .
H23C H 0.0614 0.4393 0.7918 0.049 Uiso 1 1 calc R
H23D H 0.1857 0.4630 0.8019 0.049 Uiso 1 1 calc R
C24A C 0.1079(7) 0.3366(7) 0.7630(5) 0.050(3) Uani 1 1 d .
H24D H 0.0906 0.3057 0.8044 0.075 Uiso 1 1 calc R
H24E H 0.1726 0.3316 0.7459 0.075 Uiso 1 1 calc R
H24F H 0.0492 0.3086 0.7329 0.075 Uiso 1 1 calc R
C25A C 0.5432(6) 0.5225(7) 0.7699(5) 0.048(3) Uani 1 1 d .
H25C H 0.5999 0.4983 0.7645 0.058 Uiso 1 1 calc R
H25D H 0.4750 0.4703 0.7735 0.058 Uiso 1 1 calc R
C26A C 0.5632(9) 0.5768(8) 0.8325(5) 0.072(4) Uani 1 1 d .
H26D H 0.5539 0.5359 0.8689 0.109 Uiso 1 1 calc R
H26E H 0.5126 0.6071 0.8360 0.109 Uiso 1 1 calc R
H26F H 0.6357 0.6221 0.8327 0.109 Uiso 1 1 calc R
C27A C 0.7305(6) 0.6270(6) 0.6694(4) 0.036(2) Uani 1 1 d .
H27C H 0.7524 0.6213 0.6248 0.044 Uiso 1 1 calc R
H27D H 0.7370 0.5769 0.6946 0.044 Uiso 1 1 calc R
C28A C 0.8052(6) 0.7175(7) 0.6979(5) 0.050(3) Uani 1 1 d .
H28D H 0.8777 0.7187 0.6993 0.074 Uiso 1 1 calc R
H28E H 0.7822 0.7245 0.7415 0.074 Uiso 1 1 calc R
H28F H 0.8032 0.7671 0.6711 0.074 Uiso 1 1 calc R
C29A C 0.7634(6) 0.8595(6) 0.4797(4) 0.038(2) Uani 1 1 d .
H29C H 0.7745 0.8021 0.4735 0.046 Uiso 1 1 calc R
H29D H 0.7807 0.8930 0.4388 0.046 Uiso 1 1 calc R
C30A C 0.8397(6) 0.9148(6) 0.5308(5) 0.052(3) Uani 1 1 d .
H30D H 0.9126 0.9259 0.5176 0.078 Uiso 1 1 calc R
H30E H 0.8247 0.8816 0.5714 0.078 Uiso 1 1 calc R
H30F H 0.8311 0.9726 0.5366 0.078 Uiso 1 1 calc R
C31A C 0.6084(7) 0.9541(6) 0.4273(4) 0.036(2) Uani 1 1 d .
H31C H 0.6830 0.9957 0.4338 0.044 Uiso 1 1 calc R
H31D H 0.5622 0.9881 0.4363 0.044 Uiso 1 1 calc R
C32A C 0.5928(9) 0.9213(7) 0.3577(4) 0.055(3) Uani 1 1 d .
H32D H 0.6085 0.9733 0.3291 0.082 Uiso 1 1 calc R
H32E H 0.5191 0.8798 0.3512 0.082 Uiso 1 1 calc R
H32F H 0.6407 0.8899 0.3481 0.082 Uiso 1 1 calc R
C33A C 0.1879(6) 0.8558(6) 0.4238(4) 0.038(2) Uani 1 1 d .
H33C H 0.2507 0.9118 0.4318 0.045 Uiso 1 1 calc R
H33D H 0.1238 0.8694 0.4322 0.045 Uiso 1 1 calc R
C34A C 0.1875(9) 0.8277(7) 0.3532(5) 0.060(3) Uani 1 1 d .
H34D H 0.1836 0.8758 0.3256 0.090 Uiso 1 1 calc R
H34E H 0.1260 0.7719 0.3450 0.090 Uiso 1 1 calc R
H34F H 0.2528 0.8175 0.3439 0.090 Uiso 1 1 calc R
C35A C -0.0030(6) 0.6945(6) 0.4714(4) 0.036(2) Uani 1 1 d .
H35C H -0.0398 0.6309 0.4574 0.043 Uiso 1 1 calc R
H35D H -0.0047 0.7340 0.4353 0.043 Uiso 1 1 calc R
C36A C -0.0620(6) 0.7142(6) 0.5299(5) 0.046(3) Uani 1 1 d .
H36D H -0.1362 0.7009 0.5183 0.069 Uiso 1 1 calc R
H36E H -0.0279 0.7780 0.5423 0.069 Uiso 1 1 calc R
H36F H -0.0590 0.6761 0.5659 0.069 Uiso 1 1 calc R
C37A C -0.0066(6) 0.5177(5) 0.5327(4) 0.0293(19) Uani 1 1 d .
H37C H -0.0548 0.5509 0.5291 0.035 Uiso 1 1 calc R
H37D H -0.0401 0.4659 0.5617 0.035 Uiso 1 1 calc R
C38 C -0.1775(7) 0.1047(6) 1.0758(5) 0.046(2) Uani 1 1 d .
H38 H -0.2393 0.1172 1.0846 0.055 Uiso 1 1 calc R
C39 C -0.0868(9) 0.1496(7) 1.1088(5) 0.051(3) Uani 1 1 d .
H39 H -0.0860 0.1925 1.1408 0.061 Uiso 1 1 calc R
C40 C 0.0089(7) 0.1330(6) 1.0960(4) 0.039(2) Uani 1 1 d .
C41 C 0.0032(7) 0.0663(5) 1.0481(4) 0.0296(19) Uani 1 1 d .
C42 C -0.0925(6) 0.0203(6) 1.0140(4) 0.032(2) Uani 1 1 d .
C43 C -0.1815(7) 0.0401(6) 1.0288(4) 0.036(2) Uani 1 1 d .
H43 H -0.2462 0.0092 1.0065 0.044 Uiso 1 1 calc R
C44 C 0.1040(9) 0.1806(6) 1.1292(5) 0.050(3) Uani 1 1 d .
H44 H 0.1067 0.2249 1.1606 0.060 Uiso 1 1 calc R
C45 C 0.1934(8) 0.1623(7) 1.1158(5) 0.052(3) Uani 1 1 d .
H45 H 0.2576 0.1930 1.1386 0.063 Uiso 1 1 calc R
C46 C 0.1892(7) 0.0983(6) 1.0683(5) 0.042(2) Uani 1 1 d .
H46 H 0.2523 0.0879 1.0595 0.050 Uiso 1 1 calc R
C47 C 0.0983(6) 0.0491(5) 1.0335(4) 0.034(2) Uani 1 1 d .
C38A C 0.4049(6) 0.5186(6) 0.4867(4) 0.0303(19) Uani 1 1 d .
C39A C 0.3181(6) 0.5386(6) 0.4736(4) 0.034(2) Uani 1 1 d .
H39A H 0.2558 0.5119 0.4986 0.040 Uiso 1 1 calc R
C40A C 0.3185(7) 0.5976(6) 0.4242(4) 0.038(2) Uani 1 1 d .
H40A H 0.2562 0.6096 0.4160 0.045 Uiso 1 1 calc R
C41A C 0.4056(7) 0.6379(6) 0.3880(4) 0.037(2) Uani 1 1 d .
H41A H 0.4041 0.6773 0.3544 0.045 Uiso 1 1 calc R
C42A C 0.4988(7) 0.6216(6) 0.4001(4) 0.034(2) Uani 1 1 d .
C43A C 0.5912(7) 0.6655(6) 0.3652(4) 0.036(2) Uani 1 1 d .
H43A H 0.5913 0.7067 0.3325 0.043 Uiso 1 1 calc R
C44A C 0.6808(7) 0.6499(6) 0.3774(5) 0.040(2) Uani 1 1 d .
H44A H 0.7425 0.6796 0.3525 0.049 Uiso 1 1 calc R
C45A C 0.6838(7) 0.5908(6) 0.4261(5) 0.039(2) Uani 1 1 d .
H45A H 0.7478 0.5819 0.4345 0.047 Uiso 1 1 calc R
C46A C 0.5940(6) 0.5451(5) 0.4624(4) 0.0289(19) Uani 1 1 d .
C47A C 0.5013(6) 0.5626(5) 0.4498(4) 0.0263(18) Uani 1 1 d .
C48 C -0.3041(6) 0.2726(6) 0.8259(5) 0.046(3) Uani 1 1 d .
H48 H -0.3201 0.2460 0.8698 0.055 Uiso 1 1 calc R
Cl1 Cl -0.3882(2) 0.1949(2) 0.77124(16) 0.0702(8) Uani 1 1 d .
Cl2 Cl -0.17004(19) 0.2951(2) 0.80956(14) 0.0635(8) Uani 1 1 d .
Cl3 Cl -0.3296(3) 0.3730(2) 0.82542(19) 0.0842(10) Uani 1 1 d .
C49 C 0.2060(7) 0.7694(6) 0.6772(5) 0.044(2) Uani 1 1 d .
H49 H 0.1803 0.7184 0.6456 0.053 Uiso 1 1 calc R
Cl4 Cl 0.34506(18) 0.81736(18) 0.67394(13) 0.0548(7) Uani 1 1 d .
Cl5 Cl 0.1550(2) 0.85072(19) 0.65536(17) 0.0700(9) Uani 1 1 d .
Cl6 Cl 0.1632(3) 0.7275(2) 0.75259(15) 0.0838(10) Uani 1 1 d .

loop_
_atom_site_aniso_label
_atom_site_aniso_U_11
_atom_site_aniso_U_22
_atom_site_aniso_U_33
_atom_site_aniso_U_23
_atom_site_aniso_U_13
_atom_site_aniso_U_12
Co1 0.0152(5) 0.0330(6) 0.0353(7) 0.0036(5) 0.0020(5) 0.0130(5)
N1 0.027(4) 0.026(4) 0.033(4) 0.005(3) -0.002(3) 0.013(3)
N2 0.028(4) 0.041(4) 0.037(4) 0.010(3) 0.002(3) 0.020(3)
N3 0.024(4) 0.031(4) 0.031(4) 0.006(3) 0.000(3) 0.013(3)
N4 0.015(3) 0.040(4) 0.040(4) 0.005(3) 0.002(3) 0.019(3)
C1 0.016(4) 0.028(5) 0.044(5) 0.004(4) 0.006(4) 0.016(3)
C2 0.025(4) 0.035(5) 0.047(5) -0.002(4) 0.001(4) 0.018(4)
C3 0.029(5) 0.028(5) 0.045(5) 0.004(4) 0.008(4) 0.020(4)
C4 0.024(4) 0.033(5) 0.035(5) 0.012(4) 0.004(4) 0.015(4)
C5 0.031(5) 0.033(5) 0.035(5) -0.003(4) 0.001(4) 0.013(4)
C6 0.020(4) 0.033(5) 0.034(5) 0.011(4) 0.003(4) 0.014(4)
C7 0.026(4) 0.025(4) 0.035(5) 0.007(4) 0.004(4) 0.011(3)
C8 0.026(4) 0.035(5) 0.040(5) 0.009(4) 0.004(4) 0.010(4)
C9 0.019(4) 0.032(5) 0.033(5) 0.006(4) 0.000(4) 0.011(3)
C10 0.013(4) 0.039(5) 0.040(5) 0.004(4) 0.003(4) 0.013(3)
C11 0.021(4) 0.028(4) 0.037(5) 0.011(4) 0.002(4) 0.012(3)
C12 0.011(4) 0.040(5) 0.038(5) 0.013(4) 0.009(4) 0.013(3)
C13 0.022(4) 0.034(5) 0.037(5) -0.003(4) 0.001(4) 0.015(4)
C14 0.033(5) 0.032(5) 0.046(6) -0.010(4) 0.001(4) 0.016(4)
C15 0.027(5) 0.040(5) 0.038(5) -0.003(4) 0.001(4) 0.015(4)
C16 0.020(4) 0.034(5) 0.034(5) -0.003(4) -0.004(4) 0.017(4)
C17 0.025(4) 0.044(5) 0.043(5) -0.011(4) -0.005(4) 0.019(4)
C18 0.009(4) 0.033(5) 0.041(5) -0.004(4) -0.010(3) 0.005(3)
C19 0.009(3) 0.029(4) 0.034(5) 0.001(4) 0.002(3) 0.010(3)
C20 0.021(4) 0.028(4) 0.032(5) 0.003(4) 0.002(4) 0.013(3)
C21 0.026(4) 0.050(6) 0.041(5) -0.001(4) 0.004(4) 0.023(4)
C22 0.027(5) 0.054(6) 0.066(7) 0.006(5) -0.003(5) 0.023(4)
C23 0.022(4) 0.038(5) 0.074(7) -0.013(5) 0.005(5) 0.007(4)
C24 0.083(8) 0.061(7) 0.049(7) -0.031(6) 0.003(6) 0.027(6)
C25 0.031(5) 0.032(5) 0.055(6) 0.000(4) 0.006(4) 0.010(4)
C26 0.062(7) 0.044(6) 0.054(7) -0.005(5) -0.006(6) 0.007(5)
C27 0.015(4) 0.057(6) 0.058(6) -0.005(5) -0.011(4) 0.017(4)
C28 0.029(5) 0.042(6) 0.083(8) 0.004(5) 0.016(5) 0.011(4)
C29 0.020(4) 0.046(5) 0.042(5) 0.000(4) 0.003(4) 0.021(4)
C30 0.021(4) 0.056(6) 0.062(7) 0.004(5) 0.010(4) 0.020(4)
C31 0.034(5) 0.074(8) 0.057(7) -0.019(6) 0.007(5) 0.026(5)
C32 0.050(7) 0.125(11) 0.063(8) -0.024(8) 0.010(6) 0.028(7)
C33 0.025(5) 0.060(6) 0.047(6) -0.010(5) 0.001(4) 0.017(4)
C34 0.051(6) 0.053(6) 0.046(6) 0.001(5) 0.000(5) 0.007(5)
C35 0.031(5) 0.046(6) 0.041(5) -0.005(4) -0.004(4) 0.017(4)
C36 0.011(4) 0.050(6) 0.050(6) 0.006(4) -0.001(4) 0.013(4)
C37 0.027(4) 0.030(5) 0.037(5) 0.000(4) 0.002(4) 0.010(4)
Co2 0.0139(5) 0.0293(6) 0.0336(6) 0.0024(5) -0.0015(5) 0.0108(4)
N1A 0.024(4) 0.027(4) 0.031(4) 0.000(3) -0.007(3) 0.014(3)
N2A 0.018(3) 0.033(4) 0.033(4) 0.002(3) 0.003(3) 0.015(3)
N3A 0.022(4) 0.032(4) 0.036(4) -0.006(3) -0.006(3) 0.015(3)
N4A 0.009(3) 0.034(4) 0.036(4) -0.002(3) 0.001(3) 0.014(3)
C1A 0.024(4) 0.023(4) 0.040(5) 0.002(4) 0.002(4) 0.010(3)
C2A 0.018(4) 0.037(5) 0.029(4) 0.006(4) 0.001(3) 0.014(3)
C3A 0.020(4) 0.038(5) 0.036(5) 0.000(4) -0.005(4) 0.017(4)
C4A 0.027(4) 0.021(4) 0.035(5) 0.000(4) -0.002(4) 0.011(3)
C5A 0.024(4) 0.027(5) 0.036(5) 0.006(4) -0.005(4) 0.010(3)
C6A 0.016(4) 0.044(5) 0.031(5) 0.001(4) -0.001(3) 0.012(4)
C7A 0.026(4) 0.038(5) 0.043(5) 0.006(4) -0.006(4) 0.023(4)
C8A 0.018(4) 0.039(5) 0.043(5) -0.002(4) -0.004(4) 0.018(4)
C9A 0.012(4) 0.036(5) 0.041(5) -0.005(4) 0.001(4) 0.011(3)
C10A 0.011(4) 0.033(5) 0.043(5) -0.005(4) 0.000(4) 0.013(3)
C11A 0.014(4) 0.028(4) 0.035(5) -0.001(4) -0.002(3) 0.002(3)
C12A 0.019(4) 0.030(5) 0.048(5) 0.004(4) 0.003(4) 0.003(4)
C13A 0.020(4) 0.029(5) 0.044(5) 0.005(4) 0.006(4) 0.009(3)
C14A 0.019(4) 0.027(4) 0.044(5) 0.000(4) 0.002(4) 0.012(3)
C15A 0.022(4) 0.026(5) 0.043(5) 0.004(4) 0.000(4) 0.010(3)
C16A 0.015(4) 0.016(4) 0.048(5) 0.004(4) 0.005(4) 0.003(3)
C17A 0.020(4) 0.040(5) 0.037(5) 0.000(4) -0.002(4) 0.013(4)
C18A 0.017(4) 0.034(5) 0.038(5) 0.006(4) -0.004(4) 0.012(3)
C19A 0.017(4) 0.027(4) 0.029(4) 0.000(3) -0.002(3) 0.013(3)
C20A 0.012(4) 0.030(4) 0.035(5) 0.000(4) 0.002(3) 0.013(3)
C21A 0.006(4) 0.063(6) 0.046(6) 0.016(5) 0.005(4) 0.007(4)
C22A 0.033(5) 0.061(6) 0.045(6) 0.002(5) 0.012(4) 0.025(5)
C23A 0.025(4) 0.048(6) 0.051(6) 0.005(5) -0.002(4) 0.015(4)
C24A 0.050(6) 0.061(7) 0.047(6) 0.015(5) 0.001(5) 0.029(5)
C25A 0.015(4) 0.071(7) 0.065(7) 0.016(5) -0.008(4) 0.025(4)
C26A 0.071(8) 0.105(10) 0.029(6) 0.016(6) -0.018(5) 0.019(7)
C27A 0.021(4) 0.049(6) 0.044(5) 0.012(4) 0.001(4) 0.020(4)
C28A 0.017(4) 0.075(7) 0.050(6) -0.018(5) -0.006(4) 0.011(4)
C29A 0.026(5) 0.043(5) 0.040(5) 0.006(4) 0.003(4) 0.006(4)
C30A 0.018(4) 0.041(6) 0.090(8) -0.003(5) 0.003(5) 0.003(4)
C31A 0.025(4) 0.035(5) 0.047(6) 0.003(4) 0.005(4) 0.008(4)
C32A 0.078(8) 0.044(6) 0.034(6) 0.011(5) 0.005(5) 0.013(5)
C33A 0.026(4) 0.031(5) 0.062(6) 0.016(4) -0.004(4) 0.018(4)
C34A 0.070(7) 0.063(7) 0.048(7) 0.024(5) -0.007(5) 0.026(6)
C35A 0.018(4) 0.038(5) 0.056(6) 0.001(4) -0.008(4) 0.014(4)
C36A 0.019(4) 0.049(6) 0.076(7) -0.005(5) -0.011(5) 0.021(4)
C37A 0.012(4) 0.034(5) 0.044(5) -0.005(4) -0.001(4) 0.011(3)
C38 0.036(5) 0.053(6) 0.061(7) 0.012(5) 0.004(5) 0.031(5)
C39 0.085(8) 0.042(6) 0.044(6) 0.015(5) 0.020(6) 0.044(6)
C40 0.047(6) 0.040(5) 0.041(5) 0.004(4) -0.006(5) 0.028(4)
C41 0.040(5) 0.021(4) 0.033(5) 0.007(4) -0.004(4) 0.017(4)
C42 0.023(4) 0.034(5) 0.038(5) 0.017(4) 0.005(4) 0.012(4)
C43 0.032(5) 0.040(5) 0.043(5) 0.015(4) 0.011(4) 0.020(4)
C44 0.082(8) 0.045(6) 0.038(6) -0.002(5) -0.019(6) 0.041(6)
C45 0.057(7) 0.040(6) 0.060(7) -0.003(5) -0.026(5) 0.019(5)
C46 0.025(5) 0.031(5) 0.071(7) 0.004(5) -0.014(5) 0.012(4)
C47 0.027(5) 0.031(5) 0.047(6) 0.002(4) -0.003(4) 0.016(4)
C38A 0.022(4) 0.036(5) 0.036(5) 0.000(4) 0.000(4) 0.014(4)
C39A 0.016(4) 0.039(5) 0.049(6) -0.010(4) -0.002(4) 0.014(4)
C40A 0.035(5) 0.043(5) 0.043(6) -0.010(4) -0.009(4) 0.024(4)
C41A 0.034(5) 0.045(5) 0.041(5) 0.003(4) -0.001(4) 0.025(4)
C42A 0.039(5) 0.029(5) 0.031(5) -0.001(4) 0.004(4) 0.009(4)
C43A 0.038(5) 0.031(5) 0.044(6) 0.000(4) -0.004(4) 0.019(4)
C44A 0.038(5) 0.035(5) 0.044(6) 0.001(4) 0.016(4) 0.009(4)
C45A 0.030(5) 0.032(5) 0.058(6) -0.006(4) 0.003(5) 0.016(4)
C46A 0.017(4) 0.032(5) 0.036(5) -0.006(4) 0.003(4) 0.007(3)
C47A 0.013(4) 0.023(4) 0.042(5) 0.002(4) -0.002(4) 0.006(3)
C48 0.021(4) 0.058(6) 0.056(6) 0.020(5) -0.001(4) 0.013(4)
Cl1 0.0507(15) 0.0651(19) 0.087(2) -0.0079(16) -0.0149(15) 0.0128(13)
Cl2 0.0317(13) 0.083(2) 0.0682(18) 0.0295(15) 0.0067(12) 0.0125(13)
Cl3 0.080(2) 0.061(2) 0.117(3) -0.0008(18) -0.018(2) 0.0312(17)
C49 0.051(6) 0.038(6) 0.047(6) -0.005(5) -0.007(5) 0.020(5)
Cl4 0.0353(13) 0.0661(17) 0.0651(17) -0.0223(14) -0.0152(12) 0.0216(12)
Cl5 0.0504(16) 0.0570(17) 0.113(2) 0.0053(16) -0.0065(16) 0.0322(14)
Cl6 0.114(3) 0.075(2) 0.061(2) 0.0122(16) 0.0331(19) 0.0337(19)

loop_
_atom_type_symbol
_atom_type_description
_atom_type_scat_dispersion_real
_atom_type_scat_dispersion_imag
_atom_type_scat_source
C C 0.0033 0.0016 'International Tables Vol C Tables 4.2.6.8 and 6.1.1.4'
H H 0.0000 0.0000 'International Tables Vol C Tables 4.2.6.8 and 6.1.1.4'
N N 0.0061 0.0033 'International Tables Vol C Tables 4.2.6.8 and 6.1.1.4'
Co Co 0.3494 0.9721 'International Tables Vol C Tables 4.2.6.8 and 6.1.1.4'
Cl Cl 0.1484 0.1585 'International Tables Vol C Tables 4.2.6.8 and 6.1.1.4'

loop_
_geom_angle_atom_site_label_1
_geom_angle_atom_site_label_2
_geom_angle_atom_site_label_3
_geom_angle
_geom_angle_site_symmetry_1
_geom_angle_site_symmetry_3
N3 Co1 N2 89.9(3) . .
N3 Co1 N1 177.3(3) . .
N2 Co1 N1 90.6(3) . .
N3 Co1 N4 90.2(3) . .
N2 Co1 N4 179.8(3) . .
N1 Co1 N4 89.4(3) . .
C1 N1 C4 106.6(6) . .
C1 N1 Co1 127.7(5) . .
C4 N1 Co1 125.6(5) . .
C6 N2 C9 105.3(7) . .
C6 N2 Co1 127.2(5) . .
C9 N2 Co1 127.5(6) . .
C11 N3 C14 105.7(7) . .
C11 N3 Co1 127.8(6) . .
C14 N3 Co1 126.4(5) . .
C16 N4 C19 105.5(6) . .
C16 N4 Co1 127.1(5) . .
C19 N4 Co1 127.3(5) . .
N1 C1 C20 123.7(7) . .
N1 C1 C2 108.1(7) . .
C20 C1 C2 128.1(7) . .
C3 C2 C1 108.1(7) . .
C3 C2 C21 122.3(7) . .
C1 C2 C21 129.1(8) . .
C2 C3 C4 106.4(7) . .
C2 C3 C23 128.3(7) . .
C4 C3 C23 125.3(8) . .
N1 C4 C5 123.8(7) . .
N1 C4 C3 110.7(7) . .
C5 C4 C3 124.8(8) . .
C6 C5 C4 126.0(8) . .
C6 C5 H5 117.0 . .
C4 C5 H5 117.0 . .
C5 C6 N2 125.0(8) . .
C5 C6 C7 124.3(8) . .
N2 C6 C7 110.7(6) . .
C8 C7 C6 105.8(7) . .
C8 C7 C25 129.6(8) . .
C6 C7 C25 124.4(7) . .
C7 C8 C9 107.1(7) . .
C7 C8 C27 127.6(8) . .
C9 C8 C27 125.2(8) . .
C10 C9 N2 123.9(7) . .
C10 C9 C8 124.9(7) . .
N2 C9 C8 111.1(7) . .
C9 C10 C11 123.9(7) . .
C9 C10 H10 118.1 . .
C11 C10 H10 118.1 . .
N3 C11 C10 124.9(7) . .
N3 C11 C12 110.6(7) . .
C10 C11 C12 124.2(7) . .
C13 C12 C11 108.0(7) . .
C13 C12 C29 126.7(8) . .
C11 C12 C29 125.3(8) . .
C12 C13 C14 106.1(7) . .
C12 C13 C31 130.8(7) . .
C14 C13 C31 123.1(8) . .
C15 C14 N3 125.5(7) . .
C15 C14 C13 124.8(8) . .
N3 C14 C13 109.5(7) . .
C14 C15 C16 124.7(8) . .
C14 C15 H15 117.6 . .
C16 C15 H15 117.6 . .
C15 C16 N4 124.6(7) . .
C15 C16 C17 123.2(8) . .
N4 C16 C17 111.7(7) . .
C18 C17 C16 106.7(7) . .
C18 C17 C33 127.7(7) . .
C16 C17 C33 125.6(7) . .
C17 C18 C19 108.2(6) . .
C17 C18 C35 122.0(7) . .
C19 C18 C35 128.9(7) . .
C20 C19 N4 122.5(7) . .
C20 C19 C18 129.7(7) . .
N4 C19 C18 107.8(6) . .
C19 C20 C1 124.4(7) . .
C19 C20 C37 118.8(7) . .
C1 C20 C37 116.7(7) . .
C2 C21 C22 111.1(7) . .
C2 C21 H21A 109.4 . .
C22 C21 H21A 109.4 . .
C2 C21 H21B 109.4 . .
C22 C21 H21B 109.4 . .
H21A C21 H21B 108.0 . .
C21 C22 H22A 109.5 . .
C21 C22 H22B 109.5 . .
H22A C22 H22B 109.5 . .
C21 C22 H22C 109.5 . .
H22A C22 H22C 109.5 . .
H22B C22 H22C 109.5 . .
C3 C23 C24 111.8(8) . .
C3 C23 H23A 109.3 . .
C24 C23 H23A 109.3 . .
C3 C23 H23B 109.3 . .
C24 C23 H23B 109.3 . .
H23A C23 H23B 107.9 . .
C23 C24 H24A 109.5 . .
C23 C24 H24B 109.5 . .
H24A C24 H24B 109.5 . .
C23 C24 H24C 109.5 . .
H24A C24 H24C 109.5 . .
H24B C24 H24C 109.5 . .
C26 C25 C7 113.9(8) . .
C26 C25 H25A 108.8 . .
C7 C25 H25A 108.8 . .
C26 C25 H25B 108.8 . .
C7 C25 H25B 108.8 . .
H25A C25 H25B 107.7 . .
C25 C26 H26A 109.5 . .
C25 C26 H26B 109.5 . .
H26A C26 H26B 109.5 . .
C25 C26 H26C 109.5 . .
H26A C26 H26C 109.5 . .
H26B C26 H26C 109.5 . .
C8 C27 C28 114.6(8) . .
C8 C27 H27A 108.6 . .
C28 C27 H27A 108.6 . .
C8 C27 H27B 108.6 . .
C28 C27 H27B 108.6 . .
H27A C27 H27B 107.6 . .
C27 C28 H28A 109.5 . .
C27 C28 H28B 109.5 . .
H28A C28 H28B 109.5 . .
C27 C28 H28C 109.5 . .
H28A C28 H28C 109.5 . .
H28B C28 H28C 109.5 . .
C30 C29 C12 113.6(7) . .
C30 C29 H29A 108.8 . .
C12 C29 H29A 108.8 . .
C30 C29 H29B 108.8 . .
C12 C29 H29B 108.8 . .
H29A C29 H29B 107.7 . .
C29 C30 H30A 109.5 . .
C29 C30 H30B 109.5 . .
H30A C30 H30B 109.5 . .
C29 C30 H30C 109.5 . .
H30A C30 H30C 109.5 . .
H30B C30 H30C 109.5 . .
C13 C31 C32 111.9(9) . .
C13 C31 H31A 109.2 . .
C32 C31 H31A 109.2 . .
C13 C31 H31B 109.2 . .
C32 C31 H31B 109.2 . .
H31A C31 H31B 107.9 . .
C31 C32 H32A 109.5 . .
C31 C32 H32B 109.5 . .
H32A C32 H32B 109.5 . .
C31 C32 H32C 109.5 . .
H32A C32 H32C 109.5 . .
H32B C32 H32C 109.5 . .
C34 C33 C17 112.8(8) . .
C34 C33 H33A 109.0 . .
C17 C33 H33A 109.0 . .
C34 C33 H33B 109.0 . .
C17 C33 H33B 109.0 . .
H33A C33 H33B 107.8 . .
C33 C34 H34A 109.5 . .
C33 C34 H34B 109.5 . .
H34A C34 H34B 109.5 . .
C33 C34 H34C 109.5 . .
H34A C34 H34C 109.5 . .
H34B C34 H34C 109.5 . .
C36 C35 C18 111.9(7) . .
C36 C35 H35A 109.2 . .
C18 C35 H35A 109.2 . .
C36 C35 H35B 109.2 . .
C18 C35 H35B 109.2 . .
H35A C35 H35B 107.9 . .
C35 C36 H36A 109.5 . .
C35 C36 H36B 109.5 . .
H36A C36 H36B 109.5 . .
C35 C36 H36C 109.5 . .
H36A C36 H36C 109.5 . .
H36B C36 H36C 109.5 . .
C37 C37 C20 109.5(8) 2_457 .
C37 C37 H37A 109.8 2_457 .
C20 C37 H37A 109.8 . .
C37 C37 H37B 109.8 2_457 .
C20 C37 H37B 109.8 . .
H37A C37 H37B 108.2 . .
N3A Co2 N2A 89.0(3) . .
N3A Co2 N4A 91.4(3) . .
N2A Co2 N4A 177.8(3) . .
N3A Co2 N1A 179.1(3) . .
N2A Co2 N1A 90.7(3) . .
N4A Co2 N1A 88.8(3) . .
C4A N1A C1A 106.9(6) . .
C4A N1A Co2 125.3(5) . .
C1A N1A Co2 127.8(5) . .
C6A N2A C9A 104.9(6) . .
C6A N2A Co2 128.0(5) . .
C9A N2A Co2 127.1(5) . .
C11A N3A C14A 104.0(6) . .
C11A N3A Co2 128.7(5) . .
C14A N3A Co2 127.2(5) . .
C16A N4A C19A 107.4(6) . .
C16A N4A Co2 125.7(5) . .
C19A N4A Co2 126.7(5) . .
N1A C1A C20A 125.3(7) . .
N1A C1A C2A 108.8(7) . .
C20A C1A C2A 125.6(7) . .
C3A C2A C1A 107.2(7) . .
C3A C2A C21A 122.1(7) . .
C1A C2A C21A 130.0(7) . .
C2A C3A C4A 105.8(7) . .
C2A C3A C23A 128.2(7) . .
C4A C3A C23A 126.0(7) . .
N1A C4A C5A 125.7(7) . .
N1A C4A C3A 111.0(7) . .
C5A C4A C3A 123.0(7) . .
C6A C5A C4A 124.1(8) . .
C6A C5A H5A 117.9 . .
C4A C5A H5A 117.9 . .
N2A C6A C5A 124.2(7) . .
N2A C6A C7A 111.8(7) . .
C5A C6A C7A 123.8(7) . .
C8A C7A C6A 104.8(7) . .
C8A C7A C25A 131.0(7) . .
C6A C7A C25A 124.2(7) . .
C7A C8A C9A 109.3(7) . .
C7A C8A C27A 127.6(8) . .
C9A C8A C27A 123.1(7) . .
C10A C9A N2A 123.8(7) . .
C10A C9A C8A 127.0(7) . .
N2A C9A C8A 109.2(7) . .
C9A C10A C11A 125.5(7) . .
C9A C10A H10A 117.3 . .
C11A C10A H10A 117.3 . .
N3A C11A C10A 123.0(7) . .
N3A C11A C12A 110.5(7) . .
C10A C11A C12A 126.3(7) . .
C13A C12A C11A 108.2(7) . .
C13A C12A C29A 128.6(8) . .
C11A C12A C29A 123.3(8) . .
C12A C13A C14A 104.9(7) . .
C12A C13A C31A 128.5(7) . .
C14A C13A C31A 126.5(7) . .
N3A C14A C15A 122.7(7) . .
N3A C14A C13A 112.4(7) . .
C15A C14A C13A 124.7(7) . .
C16A C15A C14A 125.1(8) . .
C16A C15A H15A 117.4 . .
C14A C15A H15A 117.4 . .
C15A C16A N4A 126.2(7) . .
C15A C16A C17A 124.1(7) . .
N4A C16A C17A 109.6(6) . .
C18A C17A C16A 107.3(7) . .
C18A C17A C33A 128.1(7) . .
C16A C17A C33A 124.3(7) . .
C17A C18A C19A 107.5(7) . .
C17A C18A C35A 122.2(7) . .
C19A C18A C35A 130.1(7) . .
C20A C19A N4A 125.3(7) . .
C20A C19A C18A 126.6(7) . .
N4A C19A C18A 108.0(6) . .
C19A C20A C1A 121.2(7) . .
C19A C20A C37A 118.3(7) . .
C1A C20A C37A 120.1(7) . .
C2A C21A C22A 111.6(7) . .
C2A C21A H21C 109.3 . .
C22A C21A H21C 109.3 . .
C2A C21A H21D 109.3 . .
C22A C21A H21D 109.3 . .
H21C C21A H21D 108.0 . .
C21A C22A H22D 109.5 . .
C21A C22A H22E 109.5 . .
H22D C22A H22E 109.5 . .
C21A C22A H22F 109.5 . .
H22D C22A H22F 109.5 . .
H22E C22A H22F 109.5 . .
C3A C23A C24A 112.5(8) . .
C3A C23A H23C 109.1 . .
C24A C23A H23C 109.1 . .
C3A C23A H23D 109.1 . .
C24A C23A H23D 109.1 . .
H23C C23A H23D 107.8 . .
C23A C24A H24D 109.5 . .
C23A C24A H24E 109.5 . .
H24D C24A H24E 109.5 . .
C23A C24A H24F 109.5 . .
H24D C24A H24F 109.5 . .
H24E C24A H24F 109.5 . .
C7A C25A C26A 114.8(8) . .
C7A C25A H25C 108.6 . .
C26A C25A H25C 108.6 . .
C7A C25A H25D 108.6 . .
C26A C25A H25D 108.6 . .
H25C C25A H25D 107.5 . .
C25A C26A H26D 109.5 . .
C25A C26A H26E 109.5 . .
H26D C26A H26E 109.5 . .
C25A C26A H26F 109.5 . .
H26D C26A H26F 109.5 . .
H26E C26A H26F 109.5 . .
C8A C27A C28A 112.3(7) . .
C8A C27A H27C 109.2 . .
C28A C27A H27C 109.2 . .
C8A C27A H27D 109.2 . .
C28A C27A H27D 109.2 . .
H27C C27A H27D 107.9 . .
C27A C28A H28D 109.5 . .
C27A C28A H28E 109.5 . .
H28D C28A H28E 109.5 . .
C27A C28A H28F 109.5 . .
H28D C28A H28F 109.5 . .
H28E C28A H28F 109.5 . .
C30A C29A C12A 114.7(8) . .
C30A C29A H29C 108.6 . .
C12A C29A H29C 108.6 . .
C30A C29A H29D 108.6 . .
C12A C29A H29D 108.6 . .
H29C C29A H29D 107.6 . .
C29A C30A H30D 109.5 . .
C29A C30A H30E 109.5 . .
H30D C30A H30E 109.5 . .
C29A C30A H30F 109.5 . .
H30D C30A H30F 109.5 . .
H30E C30A H30F 109.5 . .
C13A C31A C32A 111.7(8) . .
C13A C31A H31C 109.3 . .
C32A C31A H31C 109.3 . .
C13A C31A H31D 109.3 . .
C32A C31A H31D 109.3 . .
H31C C31A H31D 107.9 . .
C31A C32A H32D 109.5 . .
C31A C32A H32E 109.5 . .
H32D C32A H32E 109.5 . .
C31A C32A H32F 109.5 . .
H32D C32A H32F 109.5 . .
H32E C32A H32F 109.5 . .
C17A C33A C34A 113.1(7) . .
C17A C33A H33C 109.0 . .
C34A C33A H33C 109.0 . .
C17A C33A H33D 109.0 . .
C34A C33A H33D 109.0 . .
H33C C33A H33D 107.8 . .
C33A C34A H34D 109.5 . .
C33A C34A H34E 109.5 . .
H34D C34A H34E 109.5 . .
C33A C34A H34F 109.5 . .
H34D C34A H34F 109.5 . .
H34E C34A H34F 109.5 . .
C18A C35A C36A 111.0(7) . .
C18A C35A H35C 109.4 . .
C36A C35A H35C 109.4 . .
C18A C35A H35D 109.4 . .
C36A C35A H35D 109.4 . .
H35C C35A H35D 108.0 . .
C35A C36A H36D 109.5 . .
C35A C36A H36E 109.5 . .
H36D C36A H36E 109.5 . .
C35A C36A H36F 109.5 . .
H36D C36A H36F 109.5 . .
H36E C36A H36F 109.5 . .
C20A C37A C37A 112.9(7) . 2_566
C20A C37A H37C 109.0 . .
C37A C37A H37C 109.0 2_566 .
C20A C37A H37D 109.0 . .
C37A C37A H37D 109.0 2_566 .
H37C C37A H37D 107.8 . .
C39 C38 C43 120.9(8) . .
C39 C38 H38 119.6 . .
C43 C38 H38 119.6 . .
C38 C39 C40 120.9(9) . .
C38 C39 H39 119.6 . .
C40 C39 H39 119.6 . .
C44 C40 C41 121.3(8) . .
C44 C40 C39 121.2(9) . .
C41 C40 C39 117.5(9) . .
C42 C41 C40 120.7(8) . .
C42 C41 C47 120.5(8) . .
C40 C41 C47 118.8(8) . .
C43 C42 C41 118.6(8) . .
C43 C42 C47 121.1(8) . 2_557
C41 C42 C47 120.3(7) . 2_557
C42 C43 C38 121.4(9) . .
C42 C43 H43 119.3 . .
C38 C43 H43 119.3 . .
C45 C44 C40 119.3(9) . .
C45 C44 H44 120.4 . .
C40 C44 H44 120.4 . .
C44 C45 C46 119.9(9) . .
C44 C45 H45 120.1 . .
C46 C45 H45 120.1 . .
C47 C46 C45 123.9(8) . .
C47 C46 H46 118.1 . .
C45 C46 H46 118.1 . .
C46 C47 C41 116.8(8) . .
C46 C47 C42 124.0(7) . 2_557
C41 C47 C42 119.1(7) . 2_557
C39A C38A C47A 118.8(8) . .
C39A C38A C46A 122.8(7) . 2_666
C47A C38A C46A 118.5(7) . 2_666
C38A C39A C40A 121.6(8) . .
C38A C39A H39A 119.2 . .
C40A C39A H39A 119.2 . .
C41A C40A C39A 121.1(8) . .
C41A C40A H40A 119.4 . .
C39A C40A H40A 119.4 . .
C40A C41A C42A 120.1(8) . .
C40A C41A H41A 120.0 . .
C42A C41A H41A 120.0 . .
C43A C42A C41A 121.0(8) . .
C43A C42A C47A 118.7(8) . .
C41A C42A C47A 120.3(8) . .
C44A C43A C42A 120.7(8) . .
C44A C43A H43A 119.6 . .
C42A C43A H43A 119.6 . .
C43A C44A C45A 121.0(8) . .
C43A C44A H44A 119.5 . .
C45A C44A H44A 119.5 . .
C46A C45A C44A 120.7(8) . .
C46A C45A H45A 119.7 . .
C44A C45A H45A 119.7 . .
C45A C46A C47A 117.8(8) . .
C45A C46A C38A 121.5(7) . 2_666
C47A C46A C38A 120.7(7) . 2_666
C42A C47A C46A 121.0(7) . .
C42A C47A C38A 118.1(7) . .
C46A C47A C38A 120.9(7) . .
Cl1 C48 Cl2 111.7(6) . .
Cl1 C48 Cl3 109.7(5) . .
Cl2 C48 Cl3 110.8(5) . .
Cl1 C48 H48 108.1 . .
Cl2 C48 H48 108.1 . .
Cl3 C48 H48 108.1 . .
Cl6 C49 Cl5 111.1(5) . .
Cl6 C49 Cl4 111.0(5) . .
Cl5 C49 Cl4 109.2(5) . .
Cl6 C49 H49 108.5 . .
Cl5 C49 H49 108.5 . .
Cl4 C49 H49 108.5 . .

loop_
_geom_bond_atom_site_label_1
_geom_bond_atom_site_label_2
_geom_bond_distance
_geom_bond_site_symmetry_2
Co1 N3 1.955(6) .
Co1 N2 1.959(7) .
Co1 N1 1.965(7) .
Co1 N4 1.970(7) .
N1 C1 1.382(9) .
N1 C4 1.384(11) .
N2 C6 1.384(10) .
N2 C9 1.395(9) .
N3 C11 1.368(9) .
N3 C14 1.397(11) .
N4 C16 1.381(10) .
N4 C19 1.428(9) .
C1 C20 1.403(11) .
C1 C2 1.451(11) .
C2 C3 1.367(12) .
C2 C21 1.536(10) .
C3 C4 1.417(10) .
C3 C23 1.505(12) .
C4 C5 1.413(11) .
C5 C6 1.310(10) .
C5 H5 0.9500 .
C6 C7 1.466(11) .
C7 C8 1.387(11) .
C7 C25 1.507(12) .
C8 C9 1.433(12) .
C8 C27 1.489(11) .
C9 C10 1.388(11) .
C10 C11 1.390(12) .
C10 H10 0.9500 .
C11 C12 1.449(11) .
C12 C13 1.346(11) .
C12 C29 1.506(10) .
C13 C14 1.474(11) .
C13 C31 1.502(12) .
C14 C15 1.353(11) .
C15 C16 1.372(10) .
C15 H15 0.9500 .
C16 C17 1.429(11) .
C17 C18 1.369(11) .
C17 C33 1.537(12) .
C18 C19 1.460(11) .
C18 C35 1.525(10) .
C19 C20 1.368(10) .
C20 C37 1.533(11) .
C21 C22 1.536(12) .
C21 H21A 0.9900 .
C21 H21B 0.9900 .
C22 H22A 0.9800 .
C22 H22B 0.9800 .
C22 H22C 0.9800 .
C23 C24 1.520(14) .
C23 H23A 0.9900 .
C23 H23B 0.9900 .
C24 H24A 0.9800 .
C24 H24B 0.9800 .
C24 H24C 0.9800 .
C25 C26 1.498(13) .
C25 H25A 0.9900 .
C25 H25B 0.9900 .
C26 H26A 0.9800 .
C26 H26B 0.9800 .
C26 H26C 0.9800 .
C27 C28 1.521(13) .
C27 H27A 0.9900 .
C27 H27B 0.9900 .
C28 H28A 0.9800 .
C28 H28B 0.9800 .
C28 H28C 0.9800 .
C29 C30 1.505(12) .
C29 H29A 0.9900 .
C29 H29B 0.9900 .
C30 H30A 0.9800 .
C30 H30B 0.9800 .
C30 H30C 0.9800 .
C31 C32 1.524(15) .
C31 H31A 0.9900 .
C31 H31B 0.9900 .
C32 H32A 0.9800 .
C32 H32B 0.9800 .
C32 H32C 0.9800 .
C33 C34 1.516(13) .
C33 H33A 0.9900 .
C33 H33B 0.9900 .
C34 H34A 0.9800 .
C34 H34B 0.9800 .
C34 H34C 0.9800 .
C35 C36 1.523(11) .
C35 H35A 0.9900 .
C35 H35B 0.9900 .
C36 H36A 0.9800 .
C36 H36B 0.9800 .
C36 H36C 0.9800 .
C37 C37 1.528(16) 2_457
C37 H37A 0.9900 .
C37 H37B 0.9900 .
Co2 N3A 1.950(7) .
Co2 N2A 1.956(6) .
Co2 N4A 1.957(6) .
Co2 N1A 1.964(6) .
N1A C4A 1.362(10) .
N1A C1A 1.365(9) .
N2A C6A 1.348(10) .
N2A C9A 1.388(9) .
N3A C11A 1.366(9) .
N3A C14A 1.376(10) .
N4A C16A 1.360(10) .
N4A C19A 1.402(9) .
C1A C20A 1.394(11) .
C1A C2A 1.474(11) .
C2A C3A 1.357(10) .
C2A C21A 1.513(10) .
C3A C4A 1.447(11) .
C3A C23A 1.503(12) .
C4A C5A 1.393(10) .
C5A C6A 1.376(10) .
C5A H5A 0.9500 .
C6A C7A 1.452(10) .
C7A C8A 1.325(11) .
C7A C25A 1.496(12) .
C8A C9A 1.426(11) .
C8A C27A 1.530(10) .
C9A C10A 1.366(11) .
C10A C11A 1.368(11) .
C10A H10A 0.9500 .
C11A C12A 1.434(11) .
C12A C13A 1.346(11) .
C12A C29A 1.517(11) .
C13A C14A 1.431(11) .
C13A C31A 1.477(11) .
C14A C15A 1.408(10) .
C15A C16A 1.351(10) .
C15A H15A 0.9500 .
C16A C17A 1.476(11) .
C17A C18A 1.342(11) .
C17A C33A 1.486(11) .
C18A C19A 1.482(10) .
C18A C35A 1.487(10) .
C19A C20A 1.384(10) .
C20A C37A 1.497(10) .
C21A C22A 1.530(12) .
C21A H21C 0.9900 .
C21A H21D 0.9900 .
C22A H22D 0.9800 .
C22A H22E 0.9800 .
C22A H22F 0.9800 .
C23A C24A 1.504(13) .
C23A H23C 0.9900 .
C23A H23D 0.9900 .
C24A H24D 0.9800 .
C24A H24E 0.9800 .
C24A H24F 0.9800 .
C25A C26A 1.528(15) .
C25A H25C 0.9900 .
C25A H25D 0.9900 .
C26A H26D 0.9800 .
C26A H26E 0.9800 .
C26A H26F 0.9800 .
C27A C28A 1.535(12) .
C27A H27C 0.9900 .
C27A H27D 0.9900 .
C28A H28D 0.9800 .
C28A H28E 0.9800 .
C28A H28F 0.9800 .
C29A C30A 1.512(13) .
C29A H29C 0.9900 .
C29A H29D 0.9900 .
C30A H30D 0.9800 .
C30A H30E 0.9800 .
C30A H30F 0.9800 .
C31A C32A 1.525(13) .
C31A H31C 0.9900 .
C31A H31D 0.9900 .
C32A H32D 0.9800 .
C32A H32E 0.9800 .
C32A H32F 0.9800 .
C33A C34A 1.535(13) .
C33A H33C 0.9900 .
C33A H33D 0.9900 .
C34A H34D 0.9800 .
C34A H34E 0.9800 .
C34A H34F 0.9800 .
C35A C36A 1.553(12) .
C35A H35C 0.9900 .
C35A H35D 0.9900 .
C36A H36D 0.9800 .
C36A H36E 0.9800 .
C36A H36F 0.9800 .
C37A C37A 1.506(16) 2_566
C37A H37C 0.9900 .
C37A H37D 0.9900 .
C38 C39 1.355(14) .
C38 C43 1.404(13) .
C38 H38 0.9500 .
C39 C40 1.446(12) .
C39 H39 0.9500 .
C40 C44 1.409(13) .
C40 C41 1.435(12) .
C41 C42 1.418(11) .
C41 C47 1.451(11) .
C42 C43 1.395(11) .
C42 C47 1.460(12) 2_557
C43 H43 0.9500 .
C44 C45 1.381(14) .
C44 H44 0.9500 .
C45 C46 1.403(14) .
C45 H45 0.9500 .
C46 C47 1.391(12) .
C46 H46 0.9500 .
C47 C42 1.460(12) 2_557
C38A C39A 1.362(11) .
C38A C47A 1.455(11) .
C38A C46A 1.477(11) 2_666
C39A C40A 1.397(12) .
C39A H39A 0.9500 .
C40A C41A 1.348(12) .
C40A H40A 0.9500 .
C41A C42A 1.410(11) .
C41A H41A 0.9500 .
C42A C43A 1.394(11) .
C42A C47A 1.412(11) .
C43A C44A 1.355(12) .
C43A H43A 0.9500 .
C44A C45A 1.401(12) .
C44A H44A 0.9500 .
C45A C46A 1.390(11) .
C45A H45A 0.9500 .
C46A C47A 1.414(10) .
C46A C38A 1.477(11) 2_666
C48 Cl1 1.749(10) .
C48 Cl2 1.754(9) .
C48 Cl3 1.763(10) .
C48 H48 1.0000 .
C49 Cl6 1.724(10) .
C49 Cl5 1.748(9) .
C49 Cl4 1.754(10) .
C49 H49 1.0000 .

loop_
_geom_torsion_atom_site_label_1
_geom_torsion_atom_site_label_2
_geom_torsion_atom_site_label_3
_geom_torsion_atom_site_label_4
_geom_torsion
_geom_torsion_site_symmetry_1
_geom_torsion_site_symmetry_4
N3 Co1 N1 C1 95(6) . .
N2 Co1 N1 C1 -164.6(7) . .
N4 Co1 N1 C1 15.2(7) . .
N3 Co1 N1 C4 -86(6) . .
N2 Co1 N1 C4 14.2(6) . .
N4 Co1 N1 C4 -166.0(6) . .
N3 Co1 N2 C6 168.5(7) . .
N1 Co1 N2 C6 -8.9(7) . .
N4 Co1 N2 C6 -96(100) . .
N3 Co1 N2 C9 -13.3(7) . .
N1 Co1 N2 C9 169.3(7) . .
N4 Co1 N2 C9 82(100) . .
N2 Co1 N3 C11 14.3(6) . .
N1 Co1 N3 C11 114(6) . .
N4 Co1 N3 C11 -165.5(6) . .
N2 Co1 N3 C14 -169.1(7) . .
N1 Co1 N3 C14 -69(6) . .
N4 Co1 N3 C14 11.1(7) . .
N3 Co1 N4 C16 -11.2(6) . .
N2 Co1 N4 C16 -107(100) . .
N1 Co1 N4 C16 166.2(6) . .
N3 Co1 N4 C19 165.4(6) . .
N2 Co1 N4 C19 70(100) . .
N1 Co1 N4 C19 -17.3(6) . .
C4 N1 C1 C20 180.0(7) . .
Co1 N1 C1 C20 -1.0(11) . .
C4 N1 C1 C2 2.5(9) . .
Co1 N1 C1 C2 -178.5(5) . .
N1 C1 C2 C3 -0.5(10) . .
C20 C1 C2 C3 -177.8(8) . .
N1 C1 C2 C21 171.0(8) . .
C20 C1 C2 C21 -6.4(15) . .
C1 C2 C3 C4 -1.7(10) . .
C21 C2 C3 C4 -173.9(8) . .
C1 C2 C3 C23 179.1(9) . .
C21 C2 C3 C23 6.9(15) . .
C1 N1 C4 C5 167.0(7) . .
Co1 N1 C4 C5 -12.1(11) . .
C1 N1 C4 C3 -3.6(9) . .
Co1 N1 C4 C3 177.4(5) . .
C2 C3 C4 N1 3.3(10) . .
C23 C3 C4 N1 -177.4(8) . .
C2 C3 C4 C5 -167.1(8) . .
C23 C3 C4 C5 12.1(13) . .
N1 C4 C5 C6 -1.2(13) . .
C3 C4 C5 C6 168.0(8) . .
C4 C5 C6 N2 7.5(14) . .
C4 C5 C6 C7 -170.9(8) . .
C9 N2 C6 C5 -178.4(8) . .
Co1 N2 C6 C5 0.1(12) . .
C9 N2 C6 C7 0.3(8) . .
Co1 N2 C6 C7 178.8(5) . .
C5 C6 C7 C8 176.6(8) . .
N2 C6 C7 C8 -2.0(9) . .
C5 C6 C7 C25 2.2(13) . .
N2 C6 C7 C25 -176.5(7) . .
C6 C7 C8 C9 2.8(9) . .
C25 C7 C8 C9 176.9(8) . .
C6 C7 C8 C27 179.4(8) . .
C25 C7 C8 C27 -6.6(15) . .
C6 N2 C9 C10 -175.7(7) . .
Co1 N2 C9 C10 5.9(11) . .
C6 N2 C9 C8 1.6(9) . .
Co1 N2 C9 C8 -176.9(5) . .
C7 C8 C9 C10 174.3(8) . .
C27 C8 C9 C10 -2.3(13) . .
C7 C8 C9 N2 -2.9(9) . .
C27 C8 C9 N2 -179.5(8) . .
N2 C9 C10 C11 6.8(13) . .
C8 C9 C10 C11 -170.0(8) . .
C14 N3 C11 C10 175.1(8) . .
Co1 N3 C11 C10 -7.7(11) . .
C14 N3 C11 C12 1.4(9) . .
Co1 N3 C11 C12 178.5(5) . .
C9 C10 C11 N3 -5.9(13) . .
C9 C10 C11 C12 167.0(8) . .
N3 C11 C12 C13 0.1(9) . .
C10 C11 C12 C13 -173.7(8) . .
N3 C11 C12 C29 179.3(7) . .
C10 C11 C12 C29 5.5(12) . .
C11 C12 C13 C14 -1.4(9) . .
C29 C12 C13 C14 179.4(8) . .
C11 C12 C13 C31 179.7(9) . .
C29 C12 C13 C31 0.5(15) . .
C11 N3 C14 C15 172.8(8) . .
Co1 N3 C14 C15 -4.4(13) . .
C11 N3 C14 C13 -2.2(9) . .
Co1 N3 C14 C13 -179.4(5) . .
C12 C13 C14 C15 -172.8(9) . .
C31 C13 C14 C15 6.3(14) . .
C12 C13 C14 N3 2.3(10) . .
C31 C13 C14 N3 -178.7(8) . .
N3 C14 C15 C16 -7.4(14) . .
C13 C14 C15 C16 166.9(8) . .
C14 C15 C16 N4 7.3(13) . .
C14 C15 C16 C17 -164.0(9) . .
C19 N4 C16 C15 -172.7(8) . .
Co1 N4 C16 C15 4.5(11) . .
C19 N4 C16 C17 -0.5(8) . .
Co1 N4 C16 C17 176.7(5) . .
C15 C16 C17 C18 171.5(8) . .
N4 C16 C17 C18 -0.9(9) . .
C15 C16 C17 C33 -10.5(13) . .
N4 C16 C17 C33 177.1(8) . .
C16 C17 C18 C19 1.8(9) . .
C33 C17 C18 C19 -176.2(8) . .
C16 C17 C18 C35 171.9(7) . .
C33 C17 C18 C35 -6.1(14) . .
C16 N4 C19 C20 -177.5(7) . .
Co1 N4 C19 C20 5.3(10) . .
C16 N4 C19 C18 1.5(8) . .
Co1 N4 C19 C18 -175.7(5) . .
C17 C18 C19 C20 176.8(8) . .
C35 C18 C19 C20 7.6(14) . .
C17 C18 C19 N4 -2.1(9) . .
C35 C18 C19 N4 -171.3(8) . .
N4 C19 C20 C1 16.8(12) . .
C18 C19 C20 C1 -162.0(8) . .
N4 C19 C20 C37 -159.7(7) . .
C18 C19 C20 C37 21.5(12) . .
N1 C1 C20 C19 -19.3(13) . .
C2 C1 C20 C19 157.7(8) . .
N1 C1 C20 C37 157.3(7) . .
C2 C1 C20 C37 -25.7(12) . .
C3 C2 C21 C22 100.3(10) . .
C1 C2 C21 C22 -70.1(11) . .
C2 C3 C23 C24 85.2(12) . .
C4 C3 C23 C24 -93.9(11) . .
C8 C7 C25 C26 -94.0(11) . .
C6 C7 C25 C26 79.0(11) . .
C7 C8 C27 C28 -102.7(11) . .
C9 C8 C27 C28 73.2(11) . .
C13 C12 C29 C30 97.1(10) . .
C11 C12 C29 C30 -82.0(10) . .
C12 C13 C31 C32 -100.5(12) . .
C14 C13 C31 C32 80.7(11) . .
C18 C17 C33 C34 100.2(11) . .
C16 C17 C33 C34 -77.4(11) . .
C17 C18 C35 C36 -106.6(9) . .
C19 C18 C35 C36 61.3(11) . .
C19 C20 C37 C37 114.6(9) . 2_457
C1 C20 C37 C37 -62.1(11) . 2_457
N3A Co2 N1A C4A -56(17) . .
N2A Co2 N1A C4A 13.8(6) . .
N4A Co2 N1A C4A -164.0(6) . .
N3A Co2 N1A C1A 126(16) . .
N2A Co2 N1A C1A -163.9(7) . .
N4A Co2 N1A C1A 18.3(7) . .
N3A Co2 N2A C6A 168.0(7) . .
N4A Co2 N2A C6A 66(7) . .
N1A Co2 N2A C6A -11.2(7) . .
N3A Co2 N2A C9A -14.6(7) . .
N4A Co2 N2A C9A -116(7) . .
N1A Co2 N2A C9A 166.3(7) . .
N2A Co2 N3A C11A 16.3(7) . .
N4A Co2 N3A C11A -165.9(7) . .
N1A Co2 N3A C11A 87(17) . .
N2A Co2 N3A C14A -167.2(7) . .
N4A Co2 N3A C14A 10.6(7) . .
N1A Co2 N3A C14A -97(17) . .
N3A Co2 N4A C16A -10.2(7) . .
N2A Co2 N4A C16A 91(7) . .
N1A Co2 N4A C16A 168.9(7) . .
N3A Co2 N4A C19A 163.0(6) . .
N2A Co2 N4A C19A -96(7) . .
N1A Co2 N4A C19A -17.9(6) . .
C4A N1A C1A C20A 176.4(8) . .
Co2 N1A C1A C20A -5.6(12) . .
C4A N1A C1A C2A 2.4(8) . .
Co2 N1A C1A C2A -179.5(5) . .
N1A C1A C2A C3A 1.2(9) . .
C20A C1A C2A C3A -172.8(8) . .
N1A C1A C2A C21A 171.8(8) . .
C20A C1A C2A C21A -2.2(14) . .
C1A C2A C3A C4A -4.0(9) . .
C21A C2A C3A C4A -175.5(8) . .
C1A C2A C3A C23A 177.6(8) . .
C21A C2A C3A C23A 6.1(14) . .
C1A N1A C4A C5A 169.5(8) . .
Co2 N1A C4A C5A -8.6(11) . .
C1A N1A C4A C3A -5.0(9) . .
Co2 N1A C4A C3A 176.9(5) . .
C2A C3A C4A N1A 5.8(9) . .
C23A C3A C4A N1A -175.8(8) . .
C2A C3A C4A C5A -169.0(8) . .
C23A C3A C4A C5A 9.5(13) . .
N1A C4A C5A C6A -5.5(14) . .
C3A C4A C5A C6A 168.4(8) . .
C9A N2A C6A C5A -175.6(8) . .
Co2 N2A C6A C5A 2.2(13) . .
C9A N2A C6A C7A 0.4(9) . .
Co2 N2A C6A C7A 178.2(5) . .
C4A C5A C6A N2A 8.9(14) . .
C4A C5A C6A C7A -166.6(8) . .
N2A C6A C7A C8A -1.0(10) . .
C5A C6A C7A C8A 175.0(8) . .
N2A C6A C7A C25A 178.9(8) . .
C5A C6A C7A C25A -5.1(14) . .
C6A C7A C8A C9A 1.2(10) . .
C25A C7A C8A C9A -178.7(9) . .
C6A C7A C8A C27A -179.1(8) . .
C25A C7A C8A C27A 0.9(16) . .
C6A N2A C9A C10A -176.6(8) . .
Co2 N2A C9A C10A 5.5(12) . .
C6A N2A C9A C8A 0.4(9) . .
Co2 N2A C9A C8A -177.5(5) . .
C7A C8A C9A C10A 175.8(8) . .
C27A C8A C9A C10A -3.9(14) . .
C7A C8A C9A N2A -1.1(10) . .
C27A C8A C9A N2A 179.2(7) . .
N2A C9A C10A C11A 9.5(14) . .
C8A C9A C10A C11A -166.9(8) . .
C14A N3A C11A C10A 174.4(8) . .
Co2 N3A C11A C10A -8.4(12) . .
C14A N3A C11A C12A -0.5(9) . .
Co2 N3A C11A C12A 176.7(6) . .
C9A C10A C11A N3A -8.1(13) . .
C9A C10A C11A C12A 166.0(8) . .
N3A C11A C12A C13A 2.0(10) . .
C10A C11A C12A C13A -172.8(8) . .
N3A C11A C12A C29A -177.9(8) . .
C10A C11A C12A C29A 7.4(14) . .
C11A C12A C13A C14A -2.4(10) . .
C29A C12A C13A C14A 177.4(9) . .
C11A C12A C13A C31A -178.5(9) . .
C29A C12A C13A C31A 1.3(16) . .
C11A N3A C14A C15A 173.9(8) . .
Co2 N3A C14A C15A -3.3(12) . .
C11A N3A C14A C13A -1.1(9) . .
Co2 N3A C14A C13A -178.3(6) . .
C12A C13A C14A N3A 2.3(10) . .
C31A C13A C14A N3A 178.4(8) . .
C12A C13A C14A C15A -172.6(8) . .
C31A C13A C14A C15A 3.6(15) . .
N3A C14A C15A C16A -9.4(14) . .
C13A C14A C15A C16A 165.0(9) . .
C14A C15A C16A N4A 9.9(14) . .
C14A C15A C16A C17A -166.7(8) . .
C19A N4A C16A C15A -171.9(8) . .
Co2 N4A C16A C15A 2.4(12) . .
C19A N4A C16A C17A 5.1(9) . .
Co2 N4A C16A C17A 179.4(5) . .
C15A C16A C17A C18A 172.6(8) . .
N4A C16A C17A C18A -4.5(10) . .
C15A C16A C17A C33A -1.9(14) . .
N4A C16A C17A C33A -179.0(8) . .
C16A C17A C18A C19A 1.9(9) . .
C33A C17A C18A C19A 176.1(8) . .
C16A C17A C18A C35A 176.5(8) . .
C33A C17A C18A C35A -9.3(15) . .
C16A N4A C19A C20A 179.4(8) . .
Co2 N4A C19A C20A 5.2(11) . .
C16A N4A C19A C18A -3.9(8) . .
Co2 N4A C19A C18A -178.1(5) . .
C17A C18A C19A C20A 177.7(8) . .
C35A C18A C19A C20A 3.8(14) . .
C17A C18A C19A N4A 1.1(9) . .
C35A C18A C19A N4A -172.9(8) . .
N4A C19A C20A C1A 15.4(12) . .
C18A C19A C20A C1A -160.7(8) . .
N4A C19A C20A C37A -156.7(7) . .
C18A C19A C20A C37A 27.2(11) . .
N1A C1A C20A C19A -15.3(12) . .
C2A C1A C20A C19A 157.7(8) . .
N1A C1A C20A C37A 156.7(7) . .
C2A C1A C20A C37A -30.4(12) . .
C3A C2A C21A C22A 105.6(9) . .
C1A C2A C21A C22A -63.8(12) . .
C2A C3A C23A C24A 78.9(11) . .
C4A C3A C23A C24A -99.2(10) . .
C8A C7A C25A C26A 94.1(12) . .
C6A C7A C25A C26A -85.8(11) . .
C7A C8A C27A C28A -99.4(11) . .
C9A C8A C27A C28A 80.2(11) . .
C13A C12A C29A C30A 99.9(12) . .
C11A C12A C29A C30A -80.3(11) . .
C12A C13A C31A C32A 86.8(12) . .
C14A C13A C31A C32A -88.4(11) . .
C18A C17A C33A C34A -79.6(12) . .
C16A C17A C33A C34A 93.8(10) . .
C17A C18A C35A C36A -102.8(10) . .
C19A C18A C35A C36A 70.4(11) . .
C19A C20A C37A C37A 62.6(11) . 2_566
C1A C20A C37A C37A -109.6(10) . 2_566
C43 C38 C39 C40 0.8(14) . .
C38 C39 C40 C44 178.7(8) . .
C38 C39 C40 C41 -1.2(13) . .
C44 C40 C41 C42 -178.6(8) . .
C39 C40 C41 C42 1.3(12) . .
C44 C40 C41 C47 -0.8(12) . .
C39 C40 C41 C47 179.1(7) . .
C40 C41 C42 C43 -1.1(12) . .
C47 C41 C42 C43 -178.9(7) . .
C40 C41 C42 C47 -178.3(7) . 2_557
C47 C41 C42 C47 3.9(13) . 2_557
C41 C42 C43 C38 0.7(12) . .
C47 C42 C43 C38 177.9(8) 2_557 .
C39 C38 C43 C42 -0.6(14) . .
C41 C40 C44 C45 -0.5(13) . .
C39 C40 C44 C45 179.6(9) . .
C40 C44 C45 C46 1.5(14) . .
C44 C45 C46 C47 -1.2(15) . .
C45 C46 C47 C41 -0.1(13) . .
C45 C46 C47 C42 -177.2(9) . 2_557
C42 C41 C47 C46 178.8(7) . .
C40 C41 C47 C46 1.0(12) . .
C42 C41 C47 C42 -3.9(13) . 2_557
C40 C41 C47 C42 178.3(7) . 2_557
C47A C38A C39A C40A 2.3(13) . .
C46A C38A C39A C40A -178.6(8) 2_666 .
C38A C39A C40A C41A -0.8(14) . .
C39A C40A C41A C42A -0.7(14) . .
C40A C41A C42A C43A -177.2(8) . .
C40A C41A C42A C47A 0.5(13) . .
C41A C42A C43A C44A 179.5(9) . .
C47A C42A C43A C44A 1.8(13) . .
C42A C43A C44A C45A -1.2(14) . .
C43A C44A C45A C46A 1.3(14) . .
C44A C45A C46A C47A -2.0(13) . .
C44A C45A C46A C38A 179.0(8) . 2_666
C43A C42A C47A C46A -2.5(12) . .
C41A C42A C47A C46A 179.7(8) . .
C43A C42A C47A C38A 178.8(8) . .
C41A C42A C47A C38A 1.0(12) . .
C45A C46A C47A C42A 2.6(12) . .
C38A C46A C47A C42A -178.4(8) 2_666 .
C45A C46A C47A C38A -178.7(8) . .
C38A C46A C47A C38A 0.2(13) 2_666 .
C39A C38A C47A C42A -2.4(12) . .
C46A C38A C47A C42A 178.5(7) 2_666 .
C39A C38A C47A C46A 178.9(8) . .
C46A C38A C47A C46A -0.2(13) 2_666 .
